data_2235018
loop_
_publ_author_name
'Tayamon, Shahedeh'
'Ravoof, Thahira Begum S. A.'
'Tahir, Mohamed Ibrahim Mohamed'
'Crouse, Karen A.'
'Tiekink, Edward R. T.'

_publ_section_title
;
 <i>N</i>'-[Bis(benzylsulfanyl)methylidene]benzohydrazide
;
_journal_coeditor_code HB6755
_journal_issue 6
_journal_name_full 'Acta Crystallographica Section E'
_journal_page_first o1640
_journal_page_last o1641
_journal_paper_doi 10.1107/S1600536812019472
_journal_volume 68
_journal_year 2012
_chemical_formula_iupac 'C21 H19 N3 O S2'
_chemical_formula_moiety 'C21 H19 N3 O S2'
_chemical_formula_sum 'C21 H19 N3 O S2'
_chemical_formula_weight 393.51
_chemical_name_systematic
;
<i>N</i>'-[Bis(benzylsulfanyl)methylidene]benzohydrazide
;
_space_group_IT_number 14
_symmetry_cell_setting monoclinic
_symmetry_space_group_name_Hall '-P 2ybc'
_symmetry_space_group_name_H-M 'P 1 21/c 1'
_atom_sites_solution_hydrogens geom
_atom_sites_solution_primary direct
_atom_sites_solution_secondary difmap
_audit_creation_method SHELXL-97
_cell_angle_alpha 90.00
_cell_angle_beta 103.678(3)
_cell_angle_gamma 90.00
_cell_formula_units_Z 4
_cell_length_a 11.2593(4)
_cell_length_b 21.2182(7)
_cell_length_c 8.6041(3)
_cell_measurement_reflns_used 17900
_cell_measurement_temperature 150(2)
_cell_measurement_theta_max 71
_cell_measurement_theta_min 4
_cell_volume 1997.24(12)
_computing_cell_refinement '<i>CrysAlis PRO</i> (Agilent, 2011)'
_computing_data_collection '<i>CrysAlis PRO</i> (Agilent, 2011)'
_computing_data_reduction '<i>CrysAlis PRO</i> (Agilent, 2011)'
_computing_molecular_graphics 'ORTEP-3 (Farrugia, 1997) and DIAMOND (Brandenburg, 2006)'
_computing_publication_material 'publCIF (Westrip, 2010)'
_computing_structure_refinement 'SHELXL97 (Sheldrick, 2008)'
_computing_structure_solution 'SHELXS97 (Sheldrick, 2008)'
_diffrn_ambient_temperature 150(2)
_diffrn_detector_area_resol_mean 16.1952
_diffrn_measured_fraction_theta_full 0.994
_diffrn_measured_fraction_theta_max 0.994
_diffrn_measurement_device_type 'Agilent Xcaliber Eos Gemini'
_diffrn_measurement_method '\w/2\q scans'
_diffrn_radiation_monochromator graphite
_diffrn_radiation_source 'fine-focus sealed tube'
_diffrn_radiation_type CuK\a
_diffrn_radiation_wavelength 1.54180
_diffrn_reflns_av_R_equivalents 0.0313
_diffrn_reflns_av_sigmaI/netI 0.0123
_diffrn_reflns_limit_h_max 13
_diffrn_reflns_limit_h_min -13
_diffrn_reflns_limit_k_max 26
_diffrn_reflns_limit_k_min -24
_diffrn_reflns_limit_l_max 10
_diffrn_reflns_limit_l_min -10
_diffrn_reflns_number 38338
_diffrn_reflns_theta_full 71.39
_diffrn_reflns_theta_max 71.39
_diffrn_reflns_theta_min 4.04
_diffrn_standards_decay_% 0
_diffrn_standards_interval_count 0
_diffrn_standards_interval_time 0
_diffrn_standards_number 0
_exptl_absorpt_coefficient_mu 2.536
_exptl_absorpt_correction_T_max 0.67
_exptl_absorpt_correction_T_min 0.42
_exptl_absorpt_correction_type multi-scan
_exptl_absorpt_process_details '(<i>CrysAlis PRO</i>; Agilent, 2011)'
_exptl_crystal_colour 'dark yellow'
_exptl_crystal_density_diffrn 1.309
_exptl_crystal_density_method 'not measured'
_exptl_crystal_description block
_exptl_crystal_F_000 824
_exptl_crystal_size_max 0.50
_exptl_crystal_size_mid 0.36
_exptl_crystal_size_min 0.16
_refine_diff_density_max 0.216
_refine_diff_density_min -0.322
_refine_ls_extinction_method none
_refine_ls_goodness_of_fit_ref 1.027
_refine_ls_hydrogen_treatment mixed
_refine_ls_matrix_type full
_refine_ls_number_parameters 247
_refine_ls_number_reflns 3867
_refine_ls_number_restraints 0
_refine_ls_restrained_S_all 1.027
_refine_ls_R_factor_all 0.0357
_refine_ls_R_factor_gt 0.0346
_refine_ls_shift/su_max 0.001
_refine_ls_shift/su_mean 0.000
_refine_ls_structure_factor_coef Fsqd
_refine_ls_weighting_details 'calc w=1/[\s^2^(Fo^2^)+(0.0631P)^2^+0.6548P] where P=(Fo^2^+2Fc^2^)/3'
_refine_ls_weighting_scheme calc
_refine_ls_wR_factor_gt 0.0962
_refine_ls_wR_factor_ref 0.0973
_reflns_number_gt 3715
_reflns_number_total 3867
_reflns_threshold_expression I>2\s(I)
_cod_data_source_file hb6755.cif
_cod_data_source_block I
_cod_original_sg_symbol_H-M 'P 21/c'
_cod_database_code 2235018
_cod_database_fobs_code 2235018

loop_
_symmetry_equiv_pos_as_xyz
'x, y, z'
'x, -y+1/2, z+1/2'
'-x, -y, -z'
'-x, y-1/2, -z-1/2'

loop_
_atom_site_type_symbol
_atom_site_label
_atom_site_fract_x
_atom_site_fract_y
_atom_site_fract_z
_atom_site_U_iso_or_equiv
_atom_site_adp_type
_atom_site_calc_flag
_atom_site_refinement_flags
_atom_site_occupancy
_atom_site_symmetry_multiplicity
S S1 0.58342(3) 0.395419(15) 0.24637(4) 0.02644(11) Uani d . 1 1
S S2 0.37808(3) 0.403747(16) 0.41378(4) 0.03091(12) Uani d . 1 1
O O1 0.55367(12) 0.19229(5) 0.45894(12) 0.0423(3) Uani d . 1 1
N N1 0.45622(11) 0.29676(5) 0.32219(13) 0.0266(2) Uani d . 1 1
N N2 0.53822(10) 0.26152(5) 0.25652(13) 0.0246(2) Uani d . 1 1
H H2N 0.5455(15) 0.2700(8) 0.161(2) 0.030 Uiso d . 1 1
N N3 0.82288(13) 0.08675(8) 0.1580(2) 0.0510(4) Uani d . 1 1
C C1 0.47186(11) 0.35652(7) 0.32465(14) 0.0240(3) Uani d . 1 1
C C2 0.58359(14) 0.47567(7) 0.32153(18) 0.0316(3) Uani d . 1 1
H H2A 0.5016 0.4948 0.2845 0.038 Uiso calc R 1 1
H H2B 0.6056 0.4758 0.4399 0.038 Uiso calc R 1 1
C C3 0.67684(13) 0.51237(7) 0.25762(17) 0.0288(3) Uani d . 1 1
C C4 0.64021(15) 0.55501(9) 0.1339(2) 0.0423(4) Uani d . 1 1
H H4 0.5556 0.5605 0.0867 0.051 Uiso calc R 1 1
C C5 0.72615(19) 0.58997(10) 0.0779(2) 0.0525(5) Uani d . 1 1
H H5 0.7001 0.6193 -0.0068 0.063 Uiso calc R 1 1
C C6 0.84883(17) 0.58206(9) 0.1453(2) 0.0465(4) Uani d . 1 1
H H6 0.9076 0.6057 0.1069 0.056 Uiso calc R 1 1
C C7 0.88623(15) 0.53955(8) 0.2688(2) 0.0421(4) Uani d . 1 1
H H7 0.9709 0.5341 0.3155 0.051 Uiso calc R 1 1
C C8 0.80055(14) 0.50489(7) 0.32481(19) 0.0351(3) Uani d . 1 1
H H8 0.8269 0.4758 0.4099 0.042 Uiso calc R 1 1
C C9 0.27606(13) 0.34592(7) 0.47123(17) 0.0297(3) Uani d . 1 1
H H9A 0.3219 0.3063 0.5034 0.036 Uiso calc R 1 1
H H9B 0.2487 0.3620 0.5651 0.036 Uiso calc R 1 1
C C10 0.16574(13) 0.33186(7) 0.33872(17) 0.0308(3) Uani d . 1 1
C C11 0.15710(15) 0.27626(9) 0.2525(2) 0.0469(4) Uani d . 1 1
H H11 0.2216 0.2463 0.2766 0.056 Uiso calc R 1 1
C C12 0.05412(18) 0.26418(11) 0.1306(3) 0.0620(6) Uani d . 1 1
H H12 0.0489 0.2261 0.0712 0.074 Uiso calc R 1 1
C C13 -0.04034(18) 0.30698(12) 0.0955(2) 0.0582(5) Uani d . 1 1
H H13 -0.1102 0.2986 0.0116 0.070 Uiso calc R 1 1
C C14 -0.03337(18) 0.36186(10) 0.1820(2) 0.0555(5) Uani d . 1 1
H H14 -0.0989 0.3912 0.1591 0.067 Uiso calc R 1 1
C C15 0.06947(16) 0.37429(8) 0.3028(2) 0.0441(4) Uani d . 1 1
H H15 0.0741 0.4124 0.3618 0.053 Uiso calc R 1 1
C C16 0.57822(13) 0.20778(6) 0.33232(15) 0.0262(3) Uani d . 1 1
C C17 0.66171(12) 0.16710(7) 0.26297(16) 0.0277(3) Uani d . 1 1
C C18 0.72075(14) 0.18668(8) 0.14762(18) 0.0352(3) Uani d . 1 1
H H18 0.7077 0.2277 0.1026 0.042 Uiso calc R 1 1
C C19 0.79978(15) 0.14459(10) 0.0994(2) 0.0475(4) Uani d . 1 1
H H19 0.8397 0.1581 0.0195 0.057 Uiso calc R 1 1
C C20 0.76652(16) 0.06886(9) 0.2706(2) 0.0489(4) Uani d . 1 1
H H20 0.7824 0.0278 0.3144 0.059 Uiso calc R 1 1
C C21 0.68633(15) 0.10680(7) 0.3272(2) 0.0381(4) Uani d . 1 1
H H21 0.6487 0.0921 0.4082 0.046 Uiso calc R 1 1

loop_
_atom_site_aniso_label
_atom_site_aniso_U_11
_atom_site_aniso_U_22
_atom_site_aniso_U_33
_atom_site_aniso_U_12
_atom_site_aniso_U_13
_atom_site_aniso_U_23
S1 0.02696(19) 0.02388(19) 0.03094(19) -0.00467(12) 0.01177(14) -0.00630(12)
S2 0.0295(2) 0.02387(19) 0.0439(2) -0.00234(12) 0.01763(16) -0.00832(13)
O1 0.0760(9) 0.0293(6) 0.0282(5) 0.0116(5) 0.0256(5) 0.0044(4)
N1 0.0300(6) 0.0239(6) 0.0292(6) 0.0011(4) 0.0134(5) -0.0024(4)
N2 0.0309(6) 0.0230(6) 0.0232(5) 0.0012(4) 0.0129(4) -0.0005(4)
N3 0.0308(7) 0.0560(10) 0.0626(10) 0.0119(7) 0.0037(7) -0.0243(8)
C1 0.0233(6) 0.0253(7) 0.0238(6) -0.0008(5) 0.0067(5) -0.0035(5)
C2 0.0332(7) 0.0232(7) 0.0420(8) -0.0061(5) 0.0159(6) -0.0090(6)
C3 0.0312(7) 0.0242(7) 0.0328(7) -0.0057(5) 0.0115(6) -0.0065(5)
C4 0.0343(8) 0.0482(10) 0.0408(8) -0.0068(7) 0.0017(6) 0.0066(7)
C5 0.0559(11) 0.0585(12) 0.0407(9) -0.0109(9) 0.0067(8) 0.0181(8)
C6 0.0450(9) 0.0502(10) 0.0493(9) -0.0164(8) 0.0213(8) 0.0037(8)
C7 0.0292(8) 0.0413(9) 0.0567(10) -0.0062(7) 0.0123(7) 0.0017(7)
C8 0.0325(8) 0.0301(8) 0.0432(8) -0.0020(6) 0.0096(6) 0.0034(6)
C9 0.0297(7) 0.0292(7) 0.0340(7) -0.0023(5) 0.0153(6) -0.0026(6)
C10 0.0312(7) 0.0316(7) 0.0339(7) -0.0053(6) 0.0166(6) -0.0028(6)
C11 0.0328(8) 0.0466(10) 0.0657(11) -0.0076(7) 0.0207(8) -0.0230(9)
C12 0.0445(10) 0.0750(14) 0.0714(13) -0.0194(10) 0.0237(9) -0.0421(11)
C13 0.0388(10) 0.0868(15) 0.0471(10) -0.0165(10) 0.0069(8) -0.0133(10)
C14 0.0430(10) 0.0600(12) 0.0576(11) 0.0036(9) 0.0004(8) 0.0024(9)
C15 0.0433(9) 0.0379(9) 0.0487(9) 0.0024(7) 0.0058(7) -0.0035(7)
C16 0.0341(7) 0.0230(7) 0.0217(6) -0.0012(5) 0.0071(5) -0.0037(5)
C17 0.0261(7) 0.0296(7) 0.0246(6) 0.0005(5) 0.0006(5) -0.0084(5)
C18 0.0296(7) 0.0448(9) 0.0314(7) 0.0052(6) 0.0073(6) -0.0037(6)
C19 0.0301(8) 0.0687(12) 0.0451(9) 0.0065(8) 0.0116(7) -0.0148(9)
C20 0.0382(9) 0.0370(9) 0.0662(11) 0.0098(7) 0.0018(8) -0.0138(8)
C21 0.0374(8) 0.0283(8) 0.0465(9) 0.0024(6) 0.0059(7) -0.0062(6)

loop_
_atom_type_symbol
_atom_type_description
_atom_type_scat_dispersion_real
_atom_type_scat_dispersion_imag
_atom_type_scat_source
C C 0.0181 0.0091 'International Tables Vol C Tables 4.2.6.8 and 6.1.1.4'
H H 0.0000 0.0000 'International Tables Vol C Tables 4.2.6.8 and 6.1.1.4'
N N 0.0311 0.0180 'International Tables Vol C Tables 4.2.6.8 and 6.1.1.4'
O O 0.0492 0.0322 'International Tables Vol C Tables 4.2.6.8 and 6.1.1.4'
S S 0.3331 0.5567 'International Tables Vol C Tables 4.2.6.8 and 6.1.1.4'

loop_
_geom_angle_atom_site_label_1
_geom_angle_atom_site_label_2
_geom_angle_atom_site_label_3
_geom_angle
C1 S1 C2 104.06(6)
C1 S2 C9 102.48(7)
C1 N1 N2 115.64(11)
C16 N2 N1 115.76(11)
C16 N2 H2N 123.0(12)
N1 N2 H2N 119.4(11)
C20 N3 C19 117.05(15)
N1 C1 S2 118.53(10)
N1 C1 S1 124.39(10)
S2 C1 S1 117.07(8)
C3 C2 S1 107.16(9)
C3 C2 H2A 110.3
S1 C2 H2A 110.3
C3 C2 H2B 110.3
S1 C2 H2B 110.3
H2A C2 H2B 108.5
C8 C3 C4 118.91(14)
C8 C3 C2 120.38(13)
C4 C3 C2 120.69(13)
C3 C4 C5 120.62(16)
C3 C4 H4 119.7
C5 C4 H4 119.7
C6 C5 C4 119.99(16)
C6 C5 H5 120.0
C4 C5 H5 120.0
C5 C6 C7 119.77(15)
C5 C6 H6 120.1
C7 C6 H6 120.1
C6 C7 C8 120.20(16)
C6 C7 H7 119.9
C8 C7 H7 119.9
C3 C8 C7 120.51(15)
C3 C8 H8 119.7
C7 C8 H8 119.7
C10 C9 S2 112.79(10)
C10 C9 H9A 109.0
S2 C9 H9A 109.0
C10 C9 H9B 109.0
S2 C9 H9B 109.0
H9A C9 H9B 107.8
C11 C10 C15 118.79(15)
C11 C10 C9 121.06(14)
C15 C10 C9 120.14(14)
C10 C11 C12 120.09(18)
C10 C11 H11 120.0
C12 C11 H11 120.0
C13 C12 C11 120.47(18)
C13 C12 H12 119.8
C11 C12 H12 119.8
C12 C13 C14 119.84(18)
C12 C13 H13 120.1
C14 C13 H13 120.1
C13 C14 C15 119.87(19)
C13 C14 H14 120.1
C15 C14 H14 120.1
C14 C15 C10 120.92(17)
C14 C15 H15 119.5
C10 C15 H15 119.5
O1 C16 N2 122.64(13)
O1 C16 C17 119.44(12)
N2 C16 C17 117.84(12)
C18 C17 C21 118.39(14)
C18 C17 C16 124.44(13)
C21 C17 C16 117.05(13)
C17 C18 C19 118.11(16)
C17 C18 H18 120.9
C19 C18 H18 120.9
N3 C19 C18 124.13(17)
N3 C19 H19 117.9
C18 C19 H19 117.9
N3 C20 C21 123.60(18)
N3 C20 H20 118.2
C21 C20 H20 118.2
C20 C21 C17 118.70(17)
C20 C21 H21 120.7
C17 C21 H21 120.6

loop_
_geom_bond_atom_site_label_1
_geom_bond_atom_site_label_2
_geom_bond_distance
S1 C1 1.7643(13)
S1 C2 1.8213(14)
S2 C1 1.7579(13)
S2 C9 1.8270(14)
O1 C16 1.2304(17)
N1 C1 1.2795(18)
N1 N2 1.4063(15)
N2 C16 1.3376(18)
N2 H2N 0.867(18)
N3 C20 1.333(3)
N3 C19 1.329(3)
C2 C3 1.5113(19)
C2 H2A 0.9900
C2 H2B 0.9900
C3 C8 1.385(2)
C3 C4 1.384(2)
C4 C5 1.392(2)
C4 H4 0.9500
C5 C6 1.376(3)
C5 H5 0.9500
C6 C7 1.382(3)
C6 H6 0.9500
C7 C8 1.387(2)
C7 H7 0.9500
C8 H8 0.9500
C9 C10 1.504(2)
C9 H9A 0.9900
C9 H9B 0.9900
C10 C11 1.385(2)
C10 C15 1.387(2)
C11 C12 1.391(3)
C11 H11 0.9500
C12 C13 1.377(3)
C12 H12 0.9500
C13 C14 1.374(3)
C13 H13 0.9500
C14 C15 1.386(3)
C14 H14 0.9500
C15 H15 0.9500
C16 C17 1.5001(18)
C17 C18 1.383(2)
C17 C21 1.395(2)
C18 C19 1.391(2)
C18 H18 0.9500
C19 H19 0.9500
C20 C21 1.381(2)
C20 H20 0.9500
C21 H21 0.9500

loop_
_geom_hbond_atom_site_label_D
_geom_hbond_atom_site_label_H
_geom_hbond_atom_site_label_A
_geom_hbond_site_symmetry_A
_geom_hbond_distance_DH
_geom_hbond_distance_HA
_geom_hbond_distance_DA
_geom_hbond_angle_DHA
N2 H2N O1 2_554 0.864(17) 1.936(17) 2.7852(15) 167.4(16)
C7 H7 N3 4_766 0.95 2.54 3.339(2) 142
C8 H8 N3 2_555 0.95 2.52 3.424(2) 158
C18 H18 O1 2_554 0.95 2.53 3.365(2) 147

loop_
_geom_torsion_atom_site_label_1
_geom_torsion_atom_site_label_2
_geom_torsion_atom_site_label_3
_geom_torsion_atom_site_label_4
_geom_torsion
C1 N1 N2 C16 139.71(13)
N2 N1 C1 S2 -176.89(9)
N2 N1 C1 S1 2.25(17)
C9 S2 C1 N1 -2.38(12)
C9 S2 C1 S1 178.42(7)
C2 S1 C1 N1 -168.24(12)
C2 S1 C1 S2 10.91(9)
C1 S1 C2 C3 -179.46(10)
S1 C2 C3 C8 -76.56(15)
S1 C2 C3 C4 105.00(15)
C8 C3 C4 C5 -0.1(3)
C2 C3 C4 C5 178.34(16)
C3 C4 C5 C6 0.3(3)
C4 C5 C6 C7 -0.3(3)
C5 C6 C7 C8 0.1(3)
C4 C3 C8 C7 -0.1(2)
C2 C3 C8 C7 -178.54(14)
C6 C7 C8 C3 0.1(3)
C1 S2 C9 C10 -86.57(11)
S2 C9 C10 C11 104.40(15)
S2 C9 C10 C15 -76.77(16)
C15 C10 C11 C12 1.0(3)
C9 C10 C11 C12 179.87(16)
C10 C11 C12 C13 -0.5(3)
C11 C12 C13 C14 -0.5(3)
C12 C13 C14 C15 0.9(3)
C13 C14 C15 C10 -0.4(3)
C11 C10 C15 C14 -0.6(3)
C9 C10 C15 C14 -179.43(16)
N1 N2 C16 O1 -5.9(2)
N1 N2 C16 C17 177.46(11)
O1 C16 C17 C18 -162.44(15)
N2 C16 C17 C18 14.3(2)
O1 C16 C17 C21 13.6(2)
N2 C16 C17 C21 -169.68(13)
C21 C17 C18 C19 1.3(2)
C16 C17 C18 C19 177.25(13)
C20 N3 C19 C18 -0.4(3)
C17 C18 C19 N3 -0.5(2)
C19 N3 C20 C21 0.4(3)
N3 C20 C21 C17 0.4(3)
C18 C17 C21 C20 -1.3(2)
C16 C17 C21 C20 -177.54(14)

loop_
_cod_related_entry_id
_cod_related_entry_database
_cod_related_entry_code
1 ChemSpider 30657759
